data_7122215
loop_
_publ_author_name
'Lorenz, Volker'
'Liebing, Phil'
'Bathelier, Adrien'
'Engelhardt, Felix'
'Maron, Laurent'
'Hilfert, Liane'
'Busse, Sabine'
'Edelmann, Frank T.'

_publ_section_title
;
 The &quot;Wanderlust&quot; of Me<sub>3</sub>Si groups in rare-earth
 triple-decker complexes: a combined experimental and computational study.
;
_journal_issue 73
_journal_name_full 'Chemical communications (Cambridge, England)'
_journal_page_first 10280
_journal_page_last 10283
_journal_paper_doi 10.1039/c8cc05317k
_journal_volume 54
_journal_year 2018
_chemical_formula_sum 'C42 H72 La2 Si6'
_chemical_formula_weight 1023.35
_space_group_crystal_system monoclinic
_space_group_IT_number 4
_space_group_name_Hall 'P 2yb'
_space_group_name_H-M_alt 'P 1 21 1'
_symmetry_space_group_name_Hall 'P 2yb'
_symmetry_space_group_name_H-M 'P 1 21 1'
_atom_sites_solution_hydrogens geom
_audit_creation_method SHELXL-2017/1
_audit_update_record
;
2018-04-25 deposited with the CCDC.
2018-08-21 downloaded from the CCDC.
;
_cell_angle_alpha 90
_cell_angle_beta 94.11(3)
_cell_angle_gamma 90
_cell_formula_units_Z 4
_cell_length_a 11.747(5)
_cell_length_b 20.280(4)
_cell_length_c 20.734(8)
_cell_measurement_reflns_used 33493
_cell_measurement_temperature 100(2)
_cell_measurement_theta_max 25.203
_cell_measurement_theta_min 1.935
_cell_volume 4927(3)
_computing_cell_refinement 'STOE X-AREA'
_computing_data_collection 'STOE X-AREA'
_computing_data_reduction 'STOE X-RED'
_computing_structure_refinement 'SHELXL-2017/1 (Sheldrick, 2017)'
_computing_structure_solution 'SHELXT-2014/5 (Sheldrick, 2014)'
_diffrn_ambient_temperature 100(2)
_diffrn_detector 'image plate (34 cm diameter)'
_diffrn_detector_area_resol_mean 6.67
_diffrn_detector_type STOE
_diffrn_measured_fraction_theta_full 0.995
_diffrn_measured_fraction_theta_max 0.995
_diffrn_measurement_details ' 143 frames, detector distance = 100 mm'
_diffrn_measurement_device '2-circle goniometer'
_diffrn_measurement_device_type 'STOE IPDS 2T'
_diffrn_measurement_method 'rotation method'
_diffrn_radiation_collimation '0.5 mm diameter, monocapillary'
_diffrn_radiation_monochromator 'plane graphite'
_diffrn_radiation_polarisn_norm 0
_diffrn_radiation_type 'Mo K\a'
_diffrn_radiation_wavelength 0.71073
_diffrn_reflns_av_unetI/netI 0.0194
_diffrn_reflns_Laue_measured_fraction_full 0.995
_diffrn_reflns_Laue_measured_fraction_max 0.995
_diffrn_reflns_limit_h_max 14
_diffrn_reflns_limit_h_min -14
_diffrn_reflns_limit_k_max 24
_diffrn_reflns_limit_k_min -24
_diffrn_reflns_limit_l_max 22
_diffrn_reflns_limit_l_min -24
_diffrn_reflns_number 33493
_diffrn_reflns_point_group_measured_fraction_full 0.989
_diffrn_reflns_point_group_measured_fraction_max 0.989
_diffrn_reflns_theta_full 25.203
_diffrn_reflns_theta_max 25.203
_diffrn_reflns_theta_min 1.935
_diffrn_source 'sealed X-ray tube, 12 x 0.4 mm long-fine focus'
_diffrn_source_current 40
_diffrn_source_power 2.00
_diffrn_source_voltage 50
_exptl_absorpt_coefficient_mu 1.889
_exptl_absorpt_correction_T_max 0.7567
_exptl_absorpt_correction_T_min 0.6186
_exptl_absorpt_correction_type numerical
_exptl_absorpt_process_details 'STOE X-RED'
_exptl_crystal_colour yellow
_exptl_crystal_density_diffrn 1.384
_exptl_crystal_description prism
_exptl_crystal_F_000 2088
_exptl_crystal_size_max 0.21
_exptl_crystal_size_mid 0.15
_exptl_crystal_size_min 0.09
_refine_diff_density_max 2.673
_refine_diff_density_min -1.141
_refine_diff_density_rms 0.128
_refine_ls_abs_structure_details
;
 Flack x determined using 6705 quotients [(I+)-(I-)]/[(I+)+(I-)]
 (Parsons, Flack and Wagner, Acta Cryst. B69 (2013) 249-259).
;
_refine_ls_abs_structure_Flack -0.016(11)
_refine_ls_extinction_coef 0.0020(3)
_refine_ls_extinction_expression Fc^*^=kFc[1+0.001xFc^2^\l^3^/sin(2\q)]^-1/4^
_refine_ls_extinction_method 'SHELXL-2017/1 (Sheldrick 2017)'
_refine_ls_goodness_of_fit_ref 0.876
_refine_ls_hydrogen_treatment constr
_refine_ls_matrix_type full
_refine_ls_number_parameters 939
_refine_ls_number_reflns 33493
_refine_ls_number_restraints 2200
_refine_ls_restrained_S_all 0.850
_refine_ls_R_factor_all 0.0496
_refine_ls_R_factor_gt 0.0476
_refine_ls_shift/su_max 0.001
_refine_ls_shift/su_mean 0.000
_refine_ls_structure_factor_coef Fsqd
_refine_ls_weighting_details 'w=1/[\s^2^(Fo^2^)+(0.0889P)^2^+35.5807P] where P=(Fo^2^+2Fc^2^)/3'
_refine_ls_weighting_scheme calc
_refine_ls_wR_factor_gt 0.1299
_refine_ls_wR_factor_ref 0.1331
_reflns_Friedel_coverage 0.929
_reflns_Friedel_fraction_full 0.983
_reflns_Friedel_fraction_max 0.983
_reflns_number_gt 32468
_reflns_number_total 33493
_reflns_threshold_expression 'I > 2\s(I)'
_cod_data_source_file c8cc05317k2.cif
_cod_data_source_block fe0160_a
_cod_depositor_comments 'Adding full bibliography for 7122212--7122216.cif.'
_cod_database_code 7122215
_shelx_shelxl_version_number 2017/1
_shelx_space_group_comment
;
The symmetry employed for this shelxl refinement is uniquely defined
by the following loop, which should always be used as a source of
symmetry information in preference to the above space-group names.
They are only intended as comments.
;
_exptl_absorpt_special_details 'STOE X-RED'

loop_
_space_group_symop_operation_xyz
'x, y, z'
'-x, y+1/2, -z'

loop_
_atom_site_label
_atom_site_type_symbol
_atom_site_fract_x
_atom_site_fract_y
_atom_site_fract_z
_atom_site_U_iso_or_equiv
_atom_site_adp_type
_atom_site_occupancy
_atom_site_site_symmetry_order
_atom_site_calc_flag
_atom_site_refinement_flags_posn
_atom_site_refinement_flags_adp
La3 La 0.32408(6) 0.45992(4) -0.02846(4) 0.02334(19) Uani 1 1 d . .
Si1 Si 0.9807(3) 0.9106(2) 0.3485(2) 0.0241(8) Uani 1 1 d . U
C1 C 0.9396(11) 0.9331(7) 0.4310(7) 0.022(3) Uani 1 1 d . U
La1 La 0.82250(6) 0.86932(4) 0.52044(4) 0.02185(19) Uani 1 1 d . .
La4 La 0.14775(6) 0.65522(4) -0.03315(4) 0.02429(19) Uani 1 1 d . .
Si2 Si 1.0096(4) 0.9396(2) 0.6849(2) 0.0301(9) Uani 1 1 d . U
C2 C 0.8274(10) 0.9626(7) 0.4284(7) 0.023(3) Uani 1 1 d . U
H2 H 0.794138 0.964836 0.386363 0.027 Uiso 1 1 calc R U
La2 La 0.65684(6) 0.67261(4) 0.54309(4) 0.02184(19) Uani 1 1 d . .
C5 C 0.8407(12) 0.9793(7) 0.5925(8) 0.026(3) Uani 1 1 d . U
H5 H 0.815392 0.990470 0.632540 0.031 Uiso 1 1 calc R U
Si5 Si 0.5597(4) 0.5707(2) 0.3703(2) 0.0289(9) Uani 1 1 d . U
Si7 Si -0.1120(3) 0.6804(2) -0.1849(2) 0.0264(8) Uani 1 1 d . U
C7 C 1.0226(11) 0.9276(7) 0.5512(7) 0.021(3) Uani 1 1 d . U
H7 H 1.091688 0.912190 0.570085 0.025 Uiso 1 1 calc R U
C6 C 0.9516(12) 0.9503(7) 0.5983(7) 0.023(3) Uani 1 1 d . U
Si6 Si 0.4055(3) 0.6551(2) 0.67783(19) 0.0243(8) Uani 1 1 d . U
C8 C 1.0181(11) 0.9216(7) 0.4830(7) 0.022(3) Uani 1 1 d . U
H8 H 1.086561 0.905672 0.469365 0.026 Uiso 1 1 calc R U
Si8 Si 0.0545(4) 0.7490(3) 0.1379(3) 0.0411(12) Uani 1 1 d . U
C9 C 1.1278(12) 0.8748(10) 0.3521(7) 0.035(3) Uani 1 1 d . U
H9A H 1.130864 0.836496 0.379323 0.052 Uiso 1 1 calc R U
H9AB H 1.181606 0.906966 0.369395 0.052 Uiso 1 1 calc R U
H9AC H 1.146286 0.862630 0.309328 0.052 Uiso 1 1 calc R U
Si9 Si 0.5067(4) 0.6409(2) 0.0348(3) 0.0368(12) Uani 1 1 d . U
C29 C 0.4992(12) 0.6185(7) 0.6173(8) 0.026(3) Uani 1 1 d . U
C10 C 0.9801(13) 0.9852(8) 0.2954(8) 0.034(3) Uani 1 1 d . U
H10A H 1.002709 0.972916 0.253509 0.051 Uiso 1 1 calc R U
H10B H 1.032521 1.017287 0.314296 0.051 Uiso 1 1 calc R U
H10C H 0.904658 1.003656 0.291272 0.051 Uiso 1 1 calc R U
Si10 Si -0.0216(3) 0.4802(2) 0.0396(2) 0.0281(9) Uani 1 1 d . U
C12 C 1.1058(17) 0.8663(11) 0.6949(10) 0.051(4) Uani 1 1 d . U
H12A H 1.067133 0.828102 0.676913 0.076 Uiso 1 1 calc R U
H12B H 1.125965 0.859160 0.740035 0.076 Uiso 1 1 calc R U
H12C H 1.173685 0.874062 0.672857 0.076 Uiso 1 1 calc R U
Si12 Si 0.4870(4) 0.3968(3) -0.1923(2) 0.0411(11) Uani 1 1 d . U
C13 C 0.8917(15) 0.9282(13) 0.7394(9) 0.056(5) Uani 1 1 d . U
H13A H 0.850699 0.968896 0.742554 0.083 Uiso 1 1 calc R U
H13B H 0.923061 0.915336 0.781549 0.083 Uiso 1 1 calc R U
H13C H 0.840765 0.894564 0.722163 0.083 Uiso 1 1 calc R U
C14 C 1.0932(16) 1.0137(10) 0.7116(10) 0.048(4) Uani 1 1 d . U
H14A H 1.155064 1.019733 0.684316 0.071 Uiso 1 1 calc R U
H14B H 1.123143 1.007917 0.755530 0.071 Uiso 1 1 calc R U
H14C H 1.044624 1.051845 0.708733 0.071 Uiso 1 1 calc R U
C15 C 0.6012(12) 0.8049(7) 0.4923(7) 0.021(3) Uani 1 1 d . U
C17 C 0.6901(11) 0.7977(7) 0.6131(8) 0.023(3) Uani 1 1 d . U
H17 H 0.666327 0.810638 0.653062 0.028 Uiso 1 1 calc R U
C16 C 0.6082(11) 0.8129(7) 0.5609(7) 0.021(3) Uani 1 1 d . U
H16 H 0.543415 0.832973 0.575155 0.025 Uiso 1 1 calc R U
C19 C 0.8725(12) 0.7394(8) 0.5740(8) 0.023(3) Uani 1 1 d . U
H19 H 0.939195 0.723138 0.595055 0.028 Uiso 1 1 calc R U
C18 C 0.7989(11) 0.7675(7) 0.6181(7) 0.023(3) Uani 1 1 d . U
H18 H 0.829902 0.765654 0.660576 0.027 Uiso 1 1 calc R U
C20 C 0.8704(12) 0.7295(8) 0.5056(8) 0.023(3) Uani 1 1 d . U
C22 C 0.6779(11) 0.7769(8) 0.4503(7) 0.023(3) Uani 1 1 d . U
H22 H 0.648555 0.779351 0.407477 0.028 Uiso 1 1 calc R U
C21 C 0.7864(11) 0.7464(7) 0.4548(8) 0.023(3) Uani 1 1 d . U
H21 H 0.808989 0.734078 0.414489 0.028 Uiso 1 1 calc R U
C27 C 1.0126(13) 0.6035(8) 0.5165(11) 0.045(5) Uani 1 1 d . U
H27A H 0.954719 0.576354 0.494917 0.067 Uiso 1 1 calc R U
H27B H 1.000309 0.605807 0.561753 0.067 Uiso 1 1 calc R U
H27C H 1.086328 0.584739 0.511123 0.067 Uiso 1 1 calc R U
C26 C 1.0112(13) 0.6804(10) 0.3934(9) 0.038(4) Uani 1 1 d . U
H26A H 0.943409 0.658942 0.375263 0.057 Uiso 1 1 calc R U
H26B H 1.076946 0.655202 0.383635 0.057 Uiso 1 1 calc R U
H26C H 1.016089 0.723769 0.375141 0.057 Uiso 1 1 calc R U
C25 C 0.3965(12) 0.7692(8) 0.4023(8) 0.031(3) Uani 1 1 d . U
H25A H 0.329542 0.785202 0.377959 0.047 Uiso 1 1 calc R U
H25B H 0.375454 0.734982 0.431114 0.047 Uiso 1 1 calc R U
H25C H 0.449206 0.752030 0.373267 0.047 Uiso 1 1 calc R U
C24 C 0.3652(11) 0.8695(8) 0.5086(8) 0.031(3) Uani 1 1 d . U
H24A H 0.401250 0.904939 0.533049 0.046 Uiso 1 1 calc R U
H24B H 0.346657 0.834683 0.537396 0.046 Uiso 1 1 calc R U
H24C H 0.296721 0.885313 0.485689 0.046 Uiso 1 1 calc R U
C23 C 0.4993(12) 0.9057(9) 0.3953(9) 0.035(4) Uani 1 1 d . U
H23A H 0.564024 0.893603 0.372113 0.052 Uiso 1 1 calc R U
H23B H 0.516979 0.944651 0.420372 0.052 Uiso 1 1 calc R U
H23C H 0.435105 0.914210 0.365188 0.052 Uiso 1 1 calc R U
C28 C 1.1301(12) 0.7362(9) 0.5144(10) 0.039(4) Uani 1 1 d . U
H28A H 1.199426 0.714674 0.504392 0.058 Uiso 1 1 calc R U
H28B H 1.128155 0.740109 0.560453 0.058 Uiso 1 1 calc R U
H28C H 1.126975 0.779354 0.495269 0.058 Uiso 1 1 calc R U
C11 C 0.8742(12) 0.8506(8) 0.3104(7) 0.031(3) Uani 1 1 d . U
H11A H 0.878114 0.851085 0.264347 0.047 Uiso 1 1 calc R U
H11B H 0.798819 0.862918 0.320917 0.047 Uiso 1 1 calc R U
H11C H 0.891219 0.807044 0.326574 0.047 Uiso 1 1 calc R U
Si11 Si 0.5091(3) 0.4067(2) 0.1458(2) 0.0297(9) Uani 1 1 d . U
C30 C 0.6055(12) 0.5926(7) 0.6417(8) 0.027(3) Uani 1 1 d . U
H30 H 0.615758 0.596218 0.686444 0.032 Uiso 1 1 calc R U
C33 C 0.6753(12) 0.5522(8) 0.4882(8) 0.027(3) Uani 1 1 d . U
H33 H 0.721886 0.536322 0.457253 0.032 Uiso 1 1 calc R U
C32 C 0.7273(13) 0.5456(8) 0.5519(8) 0.029(3) Uani 1 1 d . U
H32 H 0.797707 0.524600 0.552211 0.035 Uiso 1 1 calc R U
C31 C 0.6994(12) 0.5627(8) 0.6150(8) 0.026(3) Uani 1 1 d . U
H31 H 0.756800 0.551492 0.646349 0.032 Uiso 1 1 calc R U
C3 C 0.7558(12) 0.9889(8) 0.4736(8) 0.024(3) Uani 1 1 d . U
H3 H 0.689018 1.006482 0.453903 0.029 Uiso 1 1 calc R U
Si3 Si 0.4644(3) 0.8376(2) 0.4497(2) 0.0236(8) Uani 1 1 d . U
C39 C 0.2669(13) 0.6095(8) 0.6750(9) 0.036(4) Uani 1 1 d . U
H39A H 0.220144 0.627296 0.706980 0.054 Uiso 1 1 calc R U
H39B H 0.281115 0.563682 0.683800 0.054 Uiso 1 1 calc R U
H39C H 0.228202 0.614265 0.632920 0.054 Uiso 1 1 calc R U
C38 C 0.4719(13) 0.6490(8) 0.7617(7) 0.032(3) Uani 1 1 d . U
H38A H 0.486350 0.603578 0.772274 0.048 Uiso 1 1 calc R U
H38B H 0.421206 0.667388 0.791220 0.048 Uiso 1 1 calc R U
H38C H 0.542572 0.673012 0.764801 0.048 Uiso 1 1 calc R U
C37 C 0.3739(14) 0.7427(8) 0.6578(8) 0.034(3) Uani 1 1 d . U
H37A H 0.443306 0.767820 0.661786 0.051 Uiso 1 1 calc R U
H37B H 0.321323 0.759884 0.686911 0.051 Uiso 1 1 calc R U
H37C H 0.340692 0.745729 0.614178 0.051 Uiso 1 1 calc R U
C36 C 0.4479(12) 0.6216(7) 0.5528(7) 0.021(3) Uani 1 1 d . U
H36 H 0.375285 0.640033 0.552055 0.026 Uiso 1 1 calc R U
C35 C 0.4763(12) 0.6046(7) 0.4893(8) 0.025(3) Uani 1 1 d . U
H35 H 0.416871 0.614181 0.458702 0.030 Uiso 1 1 calc R U
C34 C 0.5711(12) 0.5768(7) 0.4601(8) 0.022(3) Uani 1 1 d . U
C43 C -0.0159(12) 0.7093(7) -0.1142(8) 0.025(3) Uani 1 1 d . U
C42 C 0.4143(14) 0.5906(9) 0.3335(8) 0.040(4) Uani 1 1 d . U
H42A H 0.388211 0.630971 0.351640 0.059 Uiso 1 1 calc R U
H42B H 0.362776 0.555559 0.342262 0.059 Uiso 1 1 calc R U
H42C H 0.417135 0.595641 0.287582 0.059 Uiso 1 1 calc R U
C41 C 0.5950(16) 0.4840(9) 0.3465(8) 0.040(4) Uani 1 1 d . U
H41A H 0.532692 0.455303 0.354938 0.060 Uiso 1 1 calc R U
H41B H 0.662734 0.469623 0.371179 0.060 Uiso 1 1 calc R U
H41C H 0.607456 0.482684 0.301277 0.060 Uiso 1 1 calc R U
C40 C 0.6610(14) 0.6284(9) 0.3334(8) 0.037(4) Uani 1 1 d . U
H40A H 0.664349 0.618104 0.288424 0.055 Uiso 1 1 calc R U
H40B H 0.735550 0.623722 0.355092 0.055 Uiso 1 1 calc R U
H40C H 0.634990 0.672920 0.337897 0.055 Uiso 1 1 calc R U
C84 C 0.482(3) 0.3141(12) -0.2345(10) 0.091(9) Uani 1 1 d . U
H84A H 0.497859 0.320011 -0.278999 0.136 Uiso 1 1 calc R U
H84B H 0.408189 0.294870 -0.232198 0.136 Uiso 1 1 calc R U
H84C H 0.538959 0.285508 -0.213782 0.136 Uiso 1 1 calc R U
C83 C 0.6316(18) 0.434(2) -0.1936(12) 0.096(10) Uani 1 1 d . U
H83A H 0.651081 0.438174 -0.237551 0.144 Uiso 1 1 calc R U
H83B H 0.686214 0.405262 -0.170655 0.144 Uiso 1 1 calc R U
H83C H 0.632402 0.476036 -0.173241 0.144 Uiso 1 1 calc R U
C82 C 0.3851(16) 0.4540(10) -0.2372(8) 0.045(4) Uani 1 1 d . U
H82A H 0.381917 0.494849 -0.214059 0.067 Uiso 1 1 calc R U
H82B H 0.310586 0.434322 -0.241187 0.067 Uiso 1 1 calc R U
H82C H 0.410404 0.462146 -0.279493 0.067 Uiso 1 1 calc R U
C81 C 0.6526(12) 0.4470(9) 0.1502(8) 0.036(4) Uani 1 1 d . U
H81A H 0.704405 0.420667 0.127347 0.054 Uiso 1 1 calc R U
H81B H 0.680929 0.451040 0.194644 0.054 Uiso 1 1 calc R U
H81C H 0.646226 0.490011 0.130952 0.054 Uiso 1 1 calc R U
C80 C 0.5258(15) 0.3274(10) 0.1912(10) 0.050(5) Uani 1 1 d . U
H80A H 0.453277 0.305521 0.190867 0.075 Uiso 1 1 calc R U
H80B H 0.553515 0.336211 0.235023 0.075 Uiso 1 1 calc R U
H80C H 0.579174 0.299674 0.171031 0.075 Uiso 1 1 calc R U
C79 C 0.4035(14) 0.4573(11) 0.1870(8) 0.045(4) Uani 1 1 d . U
H79A H 0.401118 0.500959 0.169149 0.067 Uiso 1 1 calc R U
H79B H 0.425539 0.459454 0.232416 0.067 Uiso 1 1 calc R U
H79C H 0.329316 0.437407 0.180604 0.067 Uiso 1 1 calc R U
C78 C 0.5273(12) 0.4066(7) 0.0120(8) 0.023(3) Uani 1 1 d . U
H78 H 0.596143 0.423419 0.029777 0.028 Uiso 1 1 calc R U
C77 C 0.5248(12) 0.4045(8) -0.0569(8) 0.026(3) Uani 1 1 d . U
H77 H 0.591925 0.420470 -0.072323 0.031 Uiso 1 1 calc R U
C76 C 0.4451(13) 0.3842(8) -0.1077(8) 0.031(3) Uani 1 1 d . U
C75 C 0.3317(13) 0.3556(8) -0.1072(9) 0.033(3) Uani 1 1 d . U
H75 H 0.298130 0.349231 -0.148691 0.040 Uiso 1 1 calc R U
C74 C 0.2606(13) 0.3354(7) -0.0596(9) 0.030(3) Uani 1 1 d . U
H74 H 0.193794 0.315890 -0.077280 0.036 Uiso 1 1 calc R U
C73 C 0.2653(13) 0.3374(8) 0.0079(9) 0.031(3) Uani 1 1 d . U
H73 H 0.201102 0.318753 0.024344 0.038 Uiso 1 1 calc R U
C72 C 0.3438(11) 0.3608(7) 0.0567(8) 0.028(3) Uani 1 1 d . U
H72 H 0.316498 0.355974 0.097461 0.033 Uiso 1 1 calc R U
C71 C 0.4544(12) 0.3901(7) 0.0603(8) 0.025(3) Uani 1 1 d . U
C4 C 0.7608(12) 0.9950(7) 0.5420(8) 0.025(3) Uani 1 1 d . U
H4 H 0.695245 1.014035 0.556473 0.030 Uiso 1 1 calc R U
Si4 Si 1.0056(3) 0.6869(2) 0.4816(2) 0.0258(9) Uani 1 1 d . U
C49 C -0.0351(13) 0.7161(8) 0.0127(8) 0.030(3) Uani 1 1 d . U
H49 H -0.092672 0.703377 0.038592 0.036 Uiso 1 1 calc R U
C48 C 0.0595(12) 0.7440(8) 0.0491(8) 0.026(3) Uani 1 1 d . U
C47 C 0.1610(14) 0.7737(9) 0.0273(9) 0.036(3) Uani 1 1 d . U
H47 H 0.206471 0.791340 0.061687 0.043 Uiso 1 1 calc R U
C46 C 0.2103(13) 0.7835(9) -0.0319(9) 0.034(3) Uani 1 1 d . U
H46 H 0.279704 0.805578 -0.026290 0.041 Uiso 1 1 calc R U
C45 C 0.1817(13) 0.7684(8) -0.0975(9) 0.031(3) Uani 1 1 d . U
H45 H 0.237914 0.781250 -0.124318 0.038 Uiso 1 1 calc R U
C44 C 0.0888(11) 0.7389(7) -0.1313(8) 0.028(3) Uani 1 1 d . U
H44 H 0.096219 0.738064 -0.175663 0.033 Uiso 1 1 calc R U
C59 C 0.1900(11) 0.5432(8) 0.0484(8) 0.024(3) Uani 1 1 d . U
H59 H 0.168465 0.537094 0.090312 0.029 Uiso 1 1 calc R U
C58 C 0.2981(12) 0.5753(8) 0.0488(8) 0.028(3) Uani 1 1 d . U
H58 H 0.328265 0.583338 0.090801 0.033 Uiso 1 1 calc R U
C57 C 0.3709(12) 0.5979(7) 0.0031(9) 0.027(3) Uani 1 1 d . U
C56 C 0.0581(16) 0.8392(11) 0.1610(10) 0.053(5) Uani 1 1 d . U
H56A H -0.007649 0.861058 0.140794 0.080 Uiso 1 1 calc R U
H56B H 0.126102 0.859135 0.146773 0.080 Uiso 1 1 calc R U
H56C H 0.057687 0.843254 0.207088 0.080 Uiso 1 1 calc R U
C55 C -0.0758(17) 0.7125(9) 0.1685(8) 0.044(4) Uani 1 1 d . U
H55A H -0.142007 0.732896 0.147186 0.066 Uiso 1 1 calc R U
H55B H -0.075502 0.719763 0.214222 0.066 Uiso 1 1 calc R U
H55C H -0.077263 0.666023 0.159810 0.066 Uiso 1 1 calc R U
C54 C 0.179(2) 0.7057(17) 0.1793(11) 0.082(9) Uani 1 1 d . U
H54A H 0.186207 0.662452 0.161106 0.122 Uiso 1 1 calc R U
H54B H 0.168598 0.701903 0.224646 0.122 Uiso 1 1 calc R U
H54C H 0.247697 0.730344 0.173591 0.122 Uiso 1 1 calc R U
C53 C -0.2259(12) 0.7438(9) -0.2011(8) 0.036(4) Uani 1 1 d . U
H53A H -0.191260 0.785848 -0.208176 0.054 Uiso 1 1 calc R U
H53B H -0.271613 0.746675 -0.164676 0.054 Uiso 1 1 calc R U
H53C H -0.273173 0.731509 -0.238873 0.054 Uiso 1 1 calc R U
C52 C -0.1821(14) 0.5997(9) -0.1690(9) 0.041(4) Uani 1 1 d . U
H52A H -0.236021 0.589225 -0.204482 0.061 Uiso 1 1 calc R U
H52B H -0.221030 0.602818 -0.129926 0.061 Uiso 1 1 calc R U
H52C H -0.125219 0.565735 -0.164372 0.061 Uiso 1 1 calc R U
C51 C -0.0321(12) 0.6689(9) -0.2588(8) 0.033(3) Uani 1 1 d . U
H51A H -0.081900 0.649925 -0.292586 0.050 Uiso 1 1 calc R U
H51B H 0.031537 0.640011 -0.249079 0.050 Uiso 1 1 calc R U
H51C H -0.005008 0.710833 -0.272742 0.050 Uiso 1 1 calc R U
C50 C -0.0635(13) 0.7029(8) -0.0538(8) 0.027(3) Uani 1 1 d . U
H50 H -0.135858 0.684290 -0.059318 0.033 Uiso 1 1 calc R U
C68 C -0.0695(13) 0.5393(9) 0.1008(10) 0.043(4) Uani 1 1 d . U
H68A H -0.009877 0.545094 0.134443 0.065 Uiso 1 1 calc R U
H68B H -0.136416 0.522279 0.119043 0.065 Uiso 1 1 calc R U
H68C H -0.087057 0.580938 0.080464 0.065 Uiso 1 1 calc R U
C67 C 0.502(2) 0.7283(11) 0.0096(19) 0.094(11) Uani 1 1 d . U
H67A H 0.488067 0.730868 -0.036545 0.141 Uiso 1 1 calc R U
H67B H 0.573891 0.748894 0.022199 0.141 Uiso 1 1 calc R U
H67C H 0.442150 0.750539 0.029951 0.141 Uiso 1 1 calc R U
C66 C 0.5226(17) 0.6372(11) 0.1240(11) 0.056(5) Uani 1 1 d . U
H66A H 0.521937 0.591980 0.137694 0.084 Uiso 1 1 calc R U
H66B H 0.460575 0.660372 0.141494 0.084 Uiso 1 1 calc R U
H66C H 0.593555 0.657259 0.139133 0.084 Uiso 1 1 calc R U
C65 C 0.6309(14) 0.5987(11) 0.0035(11) 0.055(5) Uani 1 1 d . U
H65A H 0.629063 0.552763 0.014632 0.082 Uiso 1 1 calc R U
H65B H 0.700050 0.618101 0.022355 0.082 Uiso 1 1 calc R U
H65C H 0.628138 0.603262 -0.042649 0.082 Uiso 1 1 calc R U
C64 C 0.3607(12) 0.5960(8) -0.0659(9) 0.027(3) Uani 1 1 d . U
H64 H 0.423222 0.615205 -0.083684 0.032 Uiso 1 1 calc R U
C63 C 0.2798(13) 0.5724(8) -0.1141(8) 0.031(3) Uani 1 1 d . U
H63 H 0.302569 0.579232 -0.155611 0.038 Uiso 1 1 calc R U
C62 C 0.1707(12) 0.5402(8) -0.1142(8) 0.028(3) Uani 1 1 d . U
H62 H 0.138568 0.532480 -0.155851 0.033 Uiso 1 1 calc R U
C61 C 0.1013(12) 0.5178(8) -0.0665(8) 0.025(3) Uani 1 1 d . U
H61 H 0.035378 0.497490 -0.084296 0.030 Uiso 1 1 calc R U
C60 C 0.1062(11) 0.5181(8) 0.0025(8) 0.024(3) Uani 1 1 d . U
C70 C -0.1420(12) 0.4657(9) -0.0222(9) 0.039(4) Uani 1 1 d . U
H70A H -0.158981 0.505884 -0.045446 0.059 Uiso 1 1 calc R U
H70B H -0.208039 0.451700 -0.001183 0.059 Uiso 1 1 calc R U
H70C H -0.120911 0.432215 -0.051768 0.059 Uiso 1 1 calc R U
C69 C 0.0195(13) 0.4017(9) 0.0791(10) 0.040(4) Uani 1 1 d . U
H69A H 0.026074 0.368191 0.046867 0.060 Uiso 1 1 calc R U
H69B H -0.037713 0.388947 0.107564 0.060 Uiso 1 1 calc R U
H69C H 0.091426 0.406838 0.103594 0.060 Uiso 1 1 calc R U

loop_
_atom_site_aniso_label
_atom_site_aniso_U_11
_atom_site_aniso_U_22
_atom_site_aniso_U_33
_atom_site_aniso_U_23
_atom_site_aniso_U_13
_atom_site_aniso_U_12
La3 0.0224(3) 0.0162(4) 0.0312(4) 0.0003(3) 0.0006(3) 0.0013(3)
Si1 0.0239(17) 0.024(2) 0.024(2) 0.0024(17) 0.0020(15) 0.0016(15)
C1 0.021(5) 0.016(6) 0.028(6) -0.002(5) 0.000(5) -0.014(5)
La1 0.0208(3) 0.0168(4) 0.0280(4) 0.0009(3) 0.0018(3) -0.0010(3)
La4 0.0240(3) 0.0188(4) 0.0300(4) 0.0004(3) 0.0013(3) 0.0042(3)
Si2 0.034(2) 0.031(2) 0.025(2) -0.0003(18) 0.0015(16) -0.0052(17)
C2 0.024(5) 0.018(6) 0.026(6) -0.003(6) -0.001(5) -0.002(5)
La2 0.0220(3) 0.0169(4) 0.0266(4) 0.0004(3) 0.0019(3) -0.0022(3)
C5 0.030(6) 0.017(7) 0.031(7) -0.004(6) 0.006(5) -0.002(5)
Si5 0.037(2) 0.024(2) 0.026(2) -0.0035(18) 0.0039(17) -0.0048(17)
Si7 0.0263(17) 0.026(2) 0.027(2) 0.0033(18) 0.0006(15) 0.0028(16)
C7 0.015(5) 0.026(7) 0.022(6) -0.004(6) 0.000(5) -0.003(5)
C6 0.034(6) 0.012(6) 0.025(6) 0.000(5) 0.005(5) -0.002(5)
Si6 0.0267(16) 0.0202(19) 0.0260(19) -0.0007(17) 0.0027(14) -0.0031(15)
C8 0.014(5) 0.027(8) 0.025(7) -0.008(6) -0.001(5) -0.002(5)
Si8 0.042(2) 0.050(3) 0.030(2) -0.009(2) -0.0039(19) 0.016(2)
C9 0.037(7) 0.046(10) 0.022(7) -0.003(7) 0.005(6) 0.004(7)
Si9 0.0254(19) 0.023(2) 0.062(3) -0.003(2) 0.000(2) -0.0074(16)
C29 0.027(6) 0.018(7) 0.032(7) 0.000(6) -0.004(5) -0.008(5)
C10 0.035(7) 0.038(8) 0.030(8) 0.007(7) 0.005(6) 0.000(6)
Si10 0.0249(17) 0.022(2) 0.037(2) 0.0011(18) 0.0032(16) -0.0046(14)
C12 0.063(10) 0.042(10) 0.046(11) 0.006(9) -0.007(8) 0.010(9)
Si12 0.049(3) 0.048(3) 0.026(2) -0.004(2) 0.002(2) 0.018(2)
C13 0.044(9) 0.087(16) 0.036(10) 0.015(10) 0.002(7) -0.013(9)
C14 0.052(10) 0.048(10) 0.041(10) -0.013(9) -0.012(8) -0.007(8)
C15 0.026(6) 0.014(6) 0.023(7) -0.006(5) 0.000(5) -0.003(5)
C17 0.026(6) 0.014(6) 0.029(7) 0.000(6) 0.003(5) -0.002(5)
C16 0.019(6) 0.022(7) 0.023(6) -0.003(6) 0.006(5) -0.001(5)
C19 0.022(6) 0.021(7) 0.026(7) -0.003(6) -0.003(5) -0.002(5)
C18 0.029(6) 0.014(6) 0.024(6) 0.002(5) -0.002(5) 0.000(5)
C20 0.025(6) 0.021(7) 0.024(7) -0.002(6) 0.002(5) -0.006(5)
C22 0.022(6) 0.025(7) 0.023(6) 0.002(6) 0.003(5) -0.004(5)
C21 0.021(6) 0.020(6) 0.028(7) -0.001(6) -0.003(5) -0.004(5)
C27 0.034(8) 0.025(8) 0.077(14) 0.004(8) 0.018(8) 0.004(6)
C26 0.029(7) 0.046(10) 0.040(8) -0.004(8) 0.012(6) 0.000(7)
C25 0.024(6) 0.033(8) 0.036(8) -0.005(7) -0.004(6) 0.004(6)
C24 0.025(6) 0.030(8) 0.038(8) -0.002(8) 0.005(6) 0.001(6)
C23 0.031(7) 0.034(9) 0.039(9) 0.005(7) 0.001(6) -0.008(6)
C28 0.024(6) 0.035(9) 0.059(11) -0.011(8) 0.010(7) -0.004(6)
C11 0.036(7) 0.039(9) 0.019(7) -0.001(6) 0.004(6) 0.000(6)
Si11 0.0270(19) 0.033(2) 0.029(2) 0.0067(18) -0.0001(16) -0.0013(17)
C30 0.025(6) 0.023(7) 0.032(7) -0.001(6) -0.001(5) -0.006(5)
C33 0.025(6) 0.020(7) 0.036(7) -0.007(6) 0.002(6) -0.003(5)
C32 0.032(7) 0.020(7) 0.036(7) -0.004(6) 0.006(5) -0.005(5)
C31 0.026(6) 0.024(7) 0.029(7) -0.001(6) 0.000(5) 0.001(5)
C3 0.020(6) 0.025(7) 0.029(7) -0.002(6) 0.002(5) 0.004(5)
Si3 0.0218(16) 0.0218(19) 0.027(2) 0.0016(17) -0.0001(15) 0.0003(14)
C39 0.035(7) 0.028(8) 0.044(10) -0.001(8) 0.006(7) -0.006(6)
C38 0.041(7) 0.030(8) 0.025(7) 0.003(7) 0.007(6) -0.011(7)
C37 0.043(8) 0.027(7) 0.032(9) -0.005(7) 0.000(7) 0.008(6)
C36 0.027(6) 0.018(7) 0.020(6) 0.002(5) 0.006(5) 0.000(5)
C35 0.030(6) 0.021(7) 0.024(7) -0.004(6) 0.009(5) -0.010(5)
C34 0.027(6) 0.015(6) 0.025(6) 0.002(5) 0.005(5) -0.004(5)
C43 0.025(6) 0.020(7) 0.029(7) -0.001(6) 0.005(5) 0.004(5)
C42 0.051(8) 0.041(10) 0.026(8) 0.005(7) 0.000(7) 0.001(7)
C41 0.065(10) 0.031(8) 0.024(8) -0.008(7) 0.000(7) -0.004(7)
C40 0.047(8) 0.044(9) 0.021(8) -0.010(7) 0.009(6) -0.006(7)
C84 0.20(3) 0.048(12) 0.025(10) 0.005(9) 0.026(14) 0.050(14)
C83 0.050(10) 0.19(3) 0.045(13) 0.021(17) 0.014(9) -0.001(14)
C82 0.067(10) 0.037(10) 0.030(8) -0.002(8) 0.008(7) 0.015(8)
C81 0.031(7) 0.038(9) 0.036(9) -0.002(7) -0.005(6) -0.009(6)
C80 0.042(9) 0.056(11) 0.051(11) 0.029(10) -0.013(8) -0.015(8)
C79 0.044(8) 0.067(12) 0.024(8) -0.005(9) -0.002(6) 0.000(8)
C78 0.023(6) 0.021(7) 0.025(7) 0.001(6) 0.002(5) -0.002(5)
C77 0.026(6) 0.029(8) 0.022(6) 0.003(6) -0.004(5) 0.003(5)
C76 0.034(6) 0.028(8) 0.030(7) -0.006(6) -0.003(5) 0.013(6)
C75 0.039(7) 0.021(8) 0.039(8) -0.001(6) -0.006(6) 0.008(6)
C74 0.033(7) 0.013(6) 0.043(8) -0.006(6) -0.005(6) 0.001(5)
C73 0.032(7) 0.016(7) 0.045(8) -0.002(7) -0.004(6) -0.001(5)
C72 0.027(6) 0.016(7) 0.040(8) 0.005(6) -0.001(5) 0.004(5)
C71 0.025(6) 0.019(7) 0.032(7) 0.002(6) 0.007(5) 0.006(5)
C4 0.024(6) 0.022(7) 0.030(7) -0.003(6) 0.004(5) 0.005(5)
Si4 0.0218(17) 0.021(2) 0.034(2) -0.0011(18) 0.0045(16) 0.0004(15)
C49 0.029(6) 0.033(8) 0.028(7) -0.007(7) -0.001(5) 0.010(6)
C48 0.023(6) 0.018(7) 0.036(7) -0.004(6) -0.006(5) 0.008(5)
C47 0.039(7) 0.031(8) 0.038(8) -0.011(7) -0.003(6) 0.008(6)
C46 0.029(7) 0.027(8) 0.046(8) -0.006(7) -0.004(6) -0.001(6)
C45 0.031(7) 0.023(7) 0.040(8) 0.003(7) -0.001(6) 0.003(6)
C44 0.023(6) 0.020(7) 0.040(8) 0.004(6) 0.008(5) 0.008(5)
C59 0.022(6) 0.022(7) 0.031(7) 0.003(6) 0.006(5) -0.004(5)
C58 0.027(6) 0.024(7) 0.033(7) -0.003(6) 0.001(6) -0.003(5)
C57 0.027(6) 0.015(7) 0.038(8) 0.000(6) 0.001(6) -0.004(5)
C56 0.052(10) 0.067(11) 0.042(11) -0.026(10) 0.011(8) -0.011(9)
C55 0.073(11) 0.036(10) 0.023(8) 0.001(7) 0.003(8) 0.009(8)
C54 0.081(14) 0.13(2) 0.035(11) 0.000(13) -0.013(10) 0.045(15)
C53 0.029(7) 0.044(9) 0.034(9) -0.002(8) 0.000(6) 0.012(6)
C52 0.042(8) 0.040(9) 0.040(10) 0.001(8) -0.001(7) -0.008(7)
C51 0.035(7) 0.029(8) 0.036(8) 0.000(7) 0.003(6) 0.006(6)
C50 0.032(7) 0.027(8) 0.024(7) -0.001(6) 0.005(5) 0.007(6)
C68 0.028(7) 0.038(9) 0.066(12) -0.011(8) 0.018(7) -0.004(6)
C67 0.059(12) 0.032(10) 0.18(3) 0.026(15) -0.041(16) -0.018(9)
C66 0.049(10) 0.053(13) 0.065(11) -0.028(10) -0.001(9) -0.024(9)
C65 0.031(8) 0.065(13) 0.068(14) 0.009(11) 0.003(8) 0.001(8)
C64 0.026(6) 0.019(7) 0.037(7) 0.007(6) 0.009(5) -0.002(5)
C63 0.032(7) 0.029(8) 0.033(8) 0.009(6) 0.006(6) 0.002(6)
C62 0.027(6) 0.030(7) 0.026(7) -0.001(6) 0.001(5) 0.001(5)
C61 0.023(6) 0.021(7) 0.029(7) -0.004(6) -0.001(5) -0.002(5)
C60 0.023(6) 0.024(7) 0.024(7) 0.002(6) 0.000(5) 0.002(5)
C70 0.030(7) 0.036(9) 0.052(10) 0.005(8) 0.002(6) -0.014(7)
C69 0.036(8) 0.030(8) 0.055(11) 0.007(8) 0.002(7) 0.001(6)

loop_
_atom_type_symbol
_atom_type_description
_atom_type_scat_dispersion_real
_atom_type_scat_dispersion_imag
_atom_type_scat_source
C C 0.0033 0.0016 'International Tables Vol C Tables 4.2.6.8 and 6.1.1.4'
H H 0.0000 0.0000 'International Tables Vol C Tables 4.2.6.8 and 6.1.1.4'
La La -0.2871 2.4523 'International Tables Vol C Tables 4.2.6.8 and 6.1.1.4'
Si Si 0.0817 0.0704 'International Tables Vol C Tables 4.2.6.8 and 6.1.1.4'

loop_
_geom_angle_atom_site_label_1
_geom_angle_atom_site_label_2
_geom_angle_atom_site_label_3
_geom_angle
C72 La3 C75 78.7(5)
C72 La3 C74 57.6(5)
C75 La3 C74 30.1(5)
C72 La3 C78 57.4(4)
C75 La3 C78 78.8(5)
C74 La3 C78 85.6(5)
C72 La3 C73 30.2(5)
C75 La3 C73 57.6(5)
C74 La3 C73 30.0(5)
C78 La3 C73 77.4(4)
C72 La3 C71 30.7(4)
C75 La3 C71 87.7(5)
C74 La3 C71 78.9(5)
C78 La3 C71 30.1(4)
C73 La3 C71 58.2(5)
C72 La3 C77 78.3(5)
C75 La3 C77 58.2(5)
C74 La3 C77 77.9(5)
C78 La3 C77 30.6(4)
C73 La3 C77 85.6(5)
C71 La3 C77 58.2(4)
C72 La3 C76 87.2(5)
C75 La3 C76 31.2(5)
C74 La3 C76 58.3(5)
C78 La3 C76 58.2(5)
C73 La3 C76 78.7(5)
C71 La3 C76 79.7(5)
C77 La3 C76 30.3(5)
C72 La3 C58 104.6(5)
C75 La3 C58 174.8(5)
C74 La3 C58 149.3(5)
C78 La3 C58 106.3(4)
C73 La3 C58 123.8(5)
C71 La3 C58 97.2(5)
C77 La3 C58 126.1(4)
C76 La3 C58 151.6(5)
C72 La3 C59 95.8(5)
C75 La3 C59 147.9(4)
C74 La3 C59 122.1(5)
C78 La3 C59 124.9(5)
C73 La3 C59 103.0(5)
C71 La3 C59 103.7(4)
C77 La3 C59 152.1(4)
C76 La3 C59 176.6(5)
C58 La3 C59 28.8(4)
C72 La3 C64 151.9(5)
C75 La3 C64 125.1(5)
C74 La3 C64 150.2(5)
C78 La3 C64 108.6(4)
C73 La3 C64 173.5(4)
C71 La3 C64 126.2(5)
C77 La3 C64 100.8(5)
C76 La3 C64 106.3(5)
C58 La3 C64 53.0(5)
C59 La3 C64 71.8(4)
C72 La3 C63 173.5(5)
C75 La3 C63 105.0(5)
C74 La3 C63 123.5(5)
C78 La3 C63 128.2(4)
C73 La3 C63 148.4(5)
C71 La3 C63 153.0(4)
C77 La3 C63 108.1(5)
C76 La3 C63 98.7(5)
C58 La3 C63 71.3(5)
C59 La3 C63 78.3(5)
C64 La3 C63 28.1(5)
C1 Si1 C9 111.0(7)
C1 Si1 C10 110.5(7)
C9 Si1 C10 107.6(7)
C1 Si1 C11 109.6(6)
C9 Si1 C11 110.5(8)
C10 Si1 C11 107.6(7)
C8 C1 C2 130.6(14)
C8 C1 Si1 118.0(11)
C2 C1 Si1 111.3(10)
C8 C1 La1 74.3(8)
C2 C1 La1 73.6(8)
Si1 C1 La1 133.4(6)
C7 La1 C5 57.7(4)
C7 La1 C2 78.2(4)
C5 La1 C2 78.8(5)
C7 La1 C6 30.4(4)
C5 La1 C6 30.8(4)
C2 La1 C6 87.5(4)
C7 La1 C8 30.6(4)
C5 La1 C8 78.3(4)
C2 La1 C8 57.1(4)
C6 La1 C8 58.5(4)
C7 La1 C4 77.5(4)
C5 La1 C4 30.0(5)
C2 La1 C4 58.2(5)
C6 La1 C4 58.0(4)
C8 La1 C4 85.4(4)
C7 La1 C3 85.2(4)
C5 La1 C3 57.7(5)
C2 La1 C3 30.2(4)
C6 La1 C3 78.7(4)
C8 La1 C3 77.0(4)
C4 La1 C3 30.5(4)
C7 La1 C1 58.1(4)
C5 La1 C1 87.7(5)
C2 La1 C1 31.0(4)
C6 La1 C1 80.1(4)
C8 La1 C1 29.7(4)
C4 La1 C1 79.5(5)
C3 La1 C1 58.4(4)
C7 La1 C22 153.4(4)
C5 La1 C22 148.1(4)
C2 La1 C22 98.2(4)
C6 La1 C22 173.8(4)
C8 La1 C22 126.9(4)
C4 La1 C22 123.2(4)
C3 La1 C22 105.0(4)
C1 La1 C22 106.0(4)
C7 La1 C21 126.8(4)
C5 La1 C21 173.3(5)
C2 La1 C21 106.6(4)
C6 La1 C21 151.1(4)
C8 La1 C21 107.9(4)
C4 La1 C21 150.6(4)
C3 La1 C21 125.6(4)
C1 La1 C21 99.0(4)
C22 La1 C21 28.7(4)
C7 La1 C19 99.2(4)
C5 La1 C19 122.4(5)
C2 La1 C19 153.6(4)
C6 La1 C19 103.6(4)
C8 La1 C19 108.3(4)
C4 La1 C19 147.6(5)
C3 La1 C19 174.7(4)
C1 La1 C19 126.5(4)
C22 La1 C19 72.3(4)
C21 La1 C19 53.8(4)
C7 La1 C20 106.4(4)
C5 La1 C20 149.3(5)
C2 La1 C20 126.6(4)
C6 La1 C20 123.5(4)
C8 La1 C20 100.3(4)
C4 La1 C20 174.0(4)
C3 La1 C20 152.6(5)
C1 La1 C20 106.3(4)
C22 La1 C20 54.5(4)
C21 La1 C20 28.7(4)
C19 La1 C20 28.5(4)
C50 La4 C43 30.5(4)
C50 La4 C45 77.3(5)
C43 La4 C45 58.0(5)
C50 La4 C44 57.7(4)
C43 La4 C44 30.9(4)
C45 La4 C44 29.8(5)
C50 La4 C46 84.4(5)
C43 La4 C46 78.2(5)
C45 La4 C46 30.3(5)
C44 La4 C46 57.2(5)
C50 La4 C49 30.6(4)
C43 La4 C49 59.0(5)
C45 La4 C49 86.3(5)
C44 La4 C49 79.1(5)
C46 La4 C49 77.3(5)
C50 La4 C47 77.0(5)
C43 La4 C47 86.7(5)
C45 La4 C47 57.9(6)
C44 La4 C47 78.2(5)
C46 La4 C47 30.2(5)
C49 La4 C47 56.9(5)
C50 La4 C48 58.1(4)
C43 La4 C48 80.6(4)
C45 La4 C48 79.9(5)
C44 La4 C48 88.2(5)
C46 La4 C48 58.4(5)
C49 La4 C48 30.1(4)
C47 La4 C48 30.6(5)
C50 La4 C59 120.3(4)
C43 La4 C59 141.2(4)
C45 La4 C59 160.8(4)
C44 La4 C59 166.1(5)
C46 La4 C59 136.4(5)
C49 La4 C59 105.3(5)
C47 La4 C59 115.4(5)
C48 La4 C59 102.2(5)
C50 La4 C58 145.8(5)
C43 La4 C58 169.2(4)
C45 La4 C58 131.9(4)
C44 La4 C58 156.4(4)
C46 La4 C58 112.5(5)
C49 La4 C58 121.4(5)
C47 La4 C58 102.4(5)
C48 La4 C58 104.3(5)
C59 La4 C58 28.9(4)
C50 La4 C62 108.8(5)
C43 La4 C62 93.3(4)
C45 La4 C62 112.0(5)
C44 La4 C62 95.6(5)
C46 La4 C62 138.0(5)
C49 La4 C62 132.8(5)
C47 La4 C62 167.7(5)
C48 La4 C62 161.2(4)
C59 La4 C62 71.6(5)
C58 La4 C62 79.0(4)
C50 La4 C64 157.0(5)
C43 La4 C64 127.7(5)
C45 La4 C64 94.3(5)
C44 La4 C64 105.2(4)
C46 La4 C64 99.3(5)
C49 La4 C64 172.1(5)
C47 La4 C64 117.0(5)
C48 La4 C64 142.3(5)
C59 La4 C64 72.1(4)
C58 La4 C64 53.1(5)
C62 La4 C64 54.1(4)
C14 Si2 C13 108.6(10)
C14 Si2 C12 107.9(9)
C13 Si2 C12 107.7(10)
C14 Si2 C6 109.8(8)
C13 Si2 C6 111.0(8)
C12 Si2 C6 111.8(8)
C3 C2 C1 135.9(13)
C3 C2 La1 75.5(9)
C1 C2 La1 75.4(8)
C3 C2 H2 112.0
C1 C2 H2 112.0
La1 C2 H2 132.0
C36 La2 C35 30.6(4)
C36 La2 C32 84.6(4)
C35 La2 C32 76.7(5)
C36 La2 C31 77.0(4)
C35 La2 C31 85.1(5)
C32 La2 C31 30.3(5)
C36 La2 C33 77.6(4)
C35 La2 C33 56.7(4)
C32 La2 C33 30.4(5)
C31 La2 C33 58.2(5)
C36 La2 C30 57.2(4)
C35 La2 C30 78.2(4)
C32 La2 C30 57.5(5)
C31 La2 C30 30.1(4)
C33 La2 C30 78.8(5)
C36 La2 C29 30.6(4)
C35 La2 C29 58.8(4)
C32 La2 C29 78.2(5)
C31 La2 C29 57.5(4)
C33 La2 C29 87.3(5)
C30 La2 C29 30.2(4)
C36 La2 C34 58.5(4)
C35 La2 C34 30.3(4)
C32 La2 C34 57.6(5)
C31 La2 C34 78.9(5)
C33 La2 C34 29.9(4)
C30 La2 C34 87.6(5)
C29 La2 C34 80.5(4)
C36 La2 C21 140.8(4)
C35 La2 C21 115.9(4)
C32 La2 C21 111.4(5)
C31 La2 C21 133.8(4)
C33 La2 C21 98.0(5)
C30 La2 C21 161.0(4)
C29 La2 C21 168.5(4)
C34 La2 C21 99.0(4)
C36 La2 C22 117.1(4)
C35 La2 C22 101.6(4)
C32 La2 C22 134.7(5)
C31 La2 C22 161.9(4)
C33 La2 C22 111.6(5)
C30 La2 C22 167.7(4)
C29 La2 C22 140.1(4)
C34 La2 C22 98.4(4)
C21 La2 C22 28.4(4)
C36 La2 C19 162.0(4)
C35 La2 C19 167.3(4)
C32 La2 C19 99.9(4)
C31 La2 C19 98.0(4)
C33 La2 C19 114.7(4)
C30 La2 C19 110.5(4)
C29 La2 C19 133.0(4)
C34 La2 C19 138.2(4)
C21 La2 C19 53.5(4)
C22 La2 C19 71.9(4)
C36 La2 C20 168.8(4)
C35 La2 C20 139.2(4)
C32 La2 C20 97.5(4)
C31 La2 C20 110.1(4)
C33 La2 C20 98.5(4)
C30 La2 C20 132.8(4)
C29 La2 C20 160.6(4)
C34 La2 C20 113.4(4)
C21 La2 C20 28.6(4)
C22 La2 C20 54.2(4)
C19 La2 C20 28.4(4)
C4 C5 C6 136.1(15)
C4 C5 La1 75.5(9)
C6 C5 La1 75.0(8)
C4 C5 H5 111.9
C6 C5 H5 111.9
La1 C5 H5 133.0
C34 Si5 C42 113.2(7)
C34 Si5 C40 111.4(7)
C42 Si5 C40 106.7(8)
C34 Si5 C41 108.8(7)
C42 Si5 C41 107.9(8)
C40 Si5 C41 108.6(8)
C53 Si7 C51 109.4(7)
C53 Si7 C52 108.4(8)
C51 Si7 C52 106.8(8)
C53 Si7 C43 108.0(7)
C51 Si7 C43 111.7(7)
C52 Si7 C43 112.5(8)
C6 C7 C8 137.7(12)
C6 C7 La1 75.8(8)
C8 C7 La1 75.8(7)
C6 C7 H7 111.1
C8 C7 H7 111.1
La1 C7 H7 132.8
C7 C6 C5 131.2(14)
C7 C6 Si2 115.6(11)
C5 C6 Si2 113.2(11)
C7 C6 La1 73.7(8)
C5 C6 La1 74.3(8)
Si2 C6 La1 130.6(7)
C37 Si6 C38 109.7(8)
C37 Si6 C39 107.8(8)
C38 Si6 C39 107.6(7)
C37 Si6 C29 110.2(7)
C38 Si6 C29 111.8(7)
C39 Si6 C29 109.6(7)
C1 C8 C7 137.5(12)
C1 C8 La1 75.9(8)
C7 C8 La1 73.6(7)
C1 C8 H8 111.3
C7 C8 H8 111.3
La1 C8 H8 136.4
C48 Si8 C55 113.9(7)
C48 Si8 C54 110.6(9)
C55 Si8 C54 107.2(12)
C48 Si8 C56 107.7(8)
C55 Si8 C56 107.7(9)
C54 Si8 C56 109.7(13)
Si1 C9 H9A 109.5
Si1 C9 H9AB 109.5
H9A C9 H9AB 109.5
Si1 C9 H9AC 109.5
H9A C9 H9AC 109.5
H9AB C9 H9AC 109.5
C67 Si9 C66 108.8(14)
C67 Si9 C65 110.7(13)
C66 Si9 C65 107.8(10)
C67 Si9 C57 109.7(9)
C66 Si9 C57 110.5(8)
C65 Si9 C57 109.4(9)
C30 C29 C36 130.9(16)
C30 C29 Si6 116.8(12)
C36 C29 Si6 112.3(11)
C30 C29 La2 74.6(9)
C36 C29 La2 73.3(9)
Si6 C29 La2 132.3(7)
Si1 C10 H10A 109.5
Si1 C10 H10B 109.5
H10A C10 H10B 109.5
Si1 C10 H10C 109.5
H10A C10 H10C 109.5
H10B C10 H10C 109.5
C69 Si10 C68 109.7(9)
C69 Si10 C70 109.4(8)
C68 Si10 C70 108.5(8)
C69 Si10 C60 110.0(7)
C68 Si10 C60 107.5(7)
C70 Si10 C60 111.6(7)
Si2 C12 H12A 109.5
Si2 C12 H12B 109.5
H12A C12 H12B 109.5
Si2 C12 H12C 109.5
H12A C12 H12C 109.5
H12B C12 H12C 109.5
C83 Si12 C82 107.4(13)
C83 Si12 C76 111.7(9)
C82 Si12 C76 110.5(7)
C83 Si12 C84 110.1(16)
C82 Si12 C84 108.9(11)
C76 Si12 C84 108.1(9)
Si2 C13 H13A 109.5
Si2 C13 H13B 109.5
H13A C13 H13B 109.5
Si2 C13 H13C 109.5
H13A C13 H13C 109.5
H13B C13 H13C 109.5
Si2 C14 H14A 109.5
Si2 C14 H14B 109.5
H14A C14 H14B 109.5
Si2 C14 H14C 109.5
H14A C14 H14C 109.5
H14B C14 H14C 109.5
C22 C15 C16 131.7(13)
C22 C15 Si3 114.1(11)
C16 C15 Si3 114.2(9)
C22 C15 La1 72.9(8)
C16 C15 La1 76.3(7)
Si3 C15 La1 130.2(7)
C22 C15 La2 73.8(8)
C16 C15 La2 75.6(8)
Si3 C15 La2 130.2(6)
La1 C15 La2 99.5(4)
C18 C17 C16 134.7(14)
C18 C17 La2 75.5(8)
C16 C17 La2 75.7(8)
C18 C17 La1 75.1(8)
C16 C17 La1 75.9(8)
La2 C17 La1 99.3(5)
C18 C17 H17 112.6
C16 C17 H17 112.6
La2 C17 H17 130.3
La1 C17 H17 130.4
C15 C16 C17 135.9(12)
C15 C16 La2 76.2(8)
C17 C16 La2 76.1(8)
C15 C16 La1 75.5(7)
C17 C16 La1 75.9(8)
La2 C16 La1 99.4(4)
C15 C16 H16 112.1
C17 C16 H16 112.1
La2 C16 H16 129.5
La1 C16 H16 131.1
C18 C19 C20 136.5(13)
C18 C19 La2 76.6(8)
C20 C19 La2 76.3(7)
C18 C19 La1 76.4(8)
C20 C19 La1 76.1(8)
La2 C19 La1 100.9(4)
C18 C19 H19 111.7
C20 C19 H19 111.7
La2 C19 H19 129.2
La1 C19 H19 129.9
C17 C18 C19 135.6(14)
C17 C18 La1 77.0(8)
C19 C18 La1 75.3(9)
C17 C18 La2 76.6(8)
C19 C18 La2 75.1(8)
La1 C18 La2 100.1(4)
C17 C18 H18 112.2
C19 C18 H18 112.2
La1 C18 H18 129.5
La2 C18 H18 130.3
C19 C20 C21 131.1(13)
C19 C20 Si4 111.5(10)
C21 C20 Si4 117.4(11)
C19 C20 La1 75.5(8)
C21 C20 La1 73.5(9)
Si4 C20 La1 129.8(7)
C19 C20 La2 75.2(8)
C21 C20 La2 74.3(8)
Si4 C20 La2 129.7(7)
La1 C20 La2 100.4(5)
C21 C22 C15 138.1(14)
C21 C22 La1 75.7(8)
C15 C22 La1 78.8(8)
C21 C22 La2 75.7(9)
C15 C22 La2 78.1(9)
La1 C22 La2 102.6(5)
C21 C22 H22 110.9
C15 C22 H22 110.9
La1 C22 H22 128.1
La2 C22 H22 129.2
C22 C21 C20 136.4(14)
C22 C21 La1 75.6(9)
C20 C21 La1 77.7(9)
C22 C21 La2 75.8(8)
C20 C21 La2 77.1(9)
La1 C21 La2 102.6(5)
C22 C21 H21 111.8
C20 C21 H21 111.8
La1 C21 H21 128.3
La2 C21 H21 129.0
Si4 C27 H27A 109.5
Si4 C27 H27B 109.5
H27A C27 H27B 109.5
Si4 C27 H27C 109.5
H27A C27 H27C 109.5
H27B C27 H27C 109.5
Si4 C26 H26A 109.5
Si4 C26 H26B 109.5
H26A C26 H26B 109.5
Si4 C26 H26C 109.5
H26A C26 H26C 109.5
H26B C26 H26C 109.5
Si3 C25 H25A 109.5
Si3 C25 H25B 109.5
H25A C25 H25B 109.5
Si3 C25 H25C 109.5
H25A C25 H25C 109.5
H25B C25 H25C 109.5
Si3 C24 H24A 109.5
Si3 C24 H24B 109.5
H24A C24 H24B 109.5
Si3 C24 H24C 109.5
H24A C24 H24C 109.5
H24B C24 H24C 109.5
Si3 C23 H23A 109.5
Si3 C23 H23B 109.5
H23A C23 H23B 109.5
Si3 C23 H23C 109.5
H23A C23 H23C 109.5
H23B C23 H23C 109.5
Si4 C28 H28A 109.5
Si4 C28 H28B 109.5
H28A C28 H28B 109.5
Si4 C28 H28C 109.5
H28A C28 H28C 109.5
H28B C28 H28C 109.5
Si1 C11 H11A 109.5
Si1 C11 H11B 109.5
H11A C11 H11B 109.5
Si1 C11 H11C 109.5
H11A C11 H11C 109.5
H11B C11 H11C 109.5
C79 Si11 C80 107.0(10)
C79 Si11 C81 111.4(8)
C80 Si11 C81 106.9(8)
C79 Si11 C71 109.8(7)
C80 Si11 C71 109.8(8)
C81 Si11 C71 111.8(7)
C31 C30 C29 135.8(16)
C31 C30 La2 74.9(9)
C29 C30 La2 75.3(9)
C31 C30 H30 112.1
C29 C30 H30 112.1
La2 C30 H30 133.2
C34 C33 C32 136.1(16)
C34 C33 La2 76.2(9)
C32 C33 La2 74.7(9)
C34 C33 H33 112.0
C32 C33 H33 112.0
La2 C33 H33 132.1
C31 C32 C33 136.4(16)
C31 C32 La2 74.9(9)
C33 C32 La2 74.8(9)
C31 C32 H32 111.8
C33 C32 H32 111.8
La2 C32 H32 134.7
C30 C31 C32 135.2(16)
C30 C31 La2 75.1(9)
C32 C31 La2 74.8(10)
C30 C31 H31 112.4
C32 C31 H31 112.4
La2 C31 H31 132.9
C2 C3 C4 135.6(12)
C2 C3 La1 74.3(9)
C4 C3 La1 74.4(8)
C2 C3 H3 112.2
C4 C3 H3 112.2
La1 C3 H3 135.7
C23 Si3 C25 110.0(8)
C23 Si3 C24 108.5(8)
C25 Si3 C24 110.0(7)
C23 Si3 C15 109.2(7)
C25 Si3 C15 107.7(6)
C24 Si3 C15 111.4(7)
Si6 C39 H39A 109.5
Si6 C39 H39B 109.5
H39A C39 H39B 109.5
Si6 C39 H39C 109.5
H39A C39 H39C 109.5
H39B C39 H39C 109.5
Si6 C38 H38A 109.5
Si6 C38 H38B 109.5
H38A C38 H38B 109.5
Si6 C38 H38C 109.5
H38A C38 H38C 109.5
H38B C38 H38C 109.5
Si6 C37 H37A 109.5
Si6 C37 H37B 109.5
H37A C37 H37B 109.5
Si6 C37 H37C 109.5
H37A C37 H37C 109.5
H37B C37 H37C 109.5
C35 C36 C29 138.0(15)
C35 C36 La2 75.4(8)
C29 C36 La2 76.1(9)
C35 C36 H36 111.0
C29 C36 H36 111.0
La2 C36 H36 133.4
C34 C35 C36 137.1(15)
C34 C35 La2 76.3(8)
C36 C35 La2 73.9(8)
C34 C35 H35 111.4
C36 C35 H35 111.4
La2 C35 H35 134.7
C33 C34 C35 130.4(15)
C33 C34 Si5 112.9(11)
C35 C34 Si5 116.7(11)
C33 C34 La2 73.8(9)
C35 C34 La2 73.4(8)
Si5 C34 La2 132.3(7)
C50 C43 C44 131.1(16)
C50 C43 Si7 114.2(12)
C44 C43 Si7 114.5(12)
C50 C43 La4 73.7(9)
C44 C43 La4 74.8(8)
Si7 C43 La4 136.2(7)
Si5 C42 H42A 109.5
Si5 C42 H42B 109.5
H42A C42 H42B 109.5
Si5 C42 H42C 109.5
H42A C42 H42C 109.5
H42B C42 H42C 109.5
Si5 C41 H41A 109.5
Si5 C41 H41B 109.5
H41A C41 H41B 109.5
Si5 C41 H41C 109.5
H41A C41 H41C 109.5
H41B C41 H41C 109.5
Si5 C40 H40A 109.5
Si5 C40 H40B 109.5
H40A C40 H40B 109.5
Si5 C40 H40C 109.5
H40A C40 H40C 109.5
H40B C40 H40C 109.5
Si12 C84 H84A 109.5
Si12 C84 H84B 109.5
H84A C84 H84B 109.5
Si12 C84 H84C 109.5
H84A C84 H84C 109.5
H84B C84 H84C 109.5
Si12 C83 H83A 109.5
Si12 C83 H83B 109.5
H83A C83 H83B 109.5
Si12 C83 H83C 109.5
H83A C83 H83C 109.5
H83B C83 H83C 109.5
Si12 C82 H82A 109.5
Si12 C82 H82B 109.5
H82A C82 H82B 109.5
Si12 C82 H82C 109.5
H82A C82 H82C 109.5
H82B C82 H82C 109.5
Si11 C81 H81A 109.5
Si11 C81 H81B 109.5
H81A C81 H81B 109.5
Si11 C81 H81C 109.5
H81A C81 H81C 109.5
H81B C81 H81C 109.5
Si11 C80 H80A 109.5
Si11 C80 H80B 109.5
H80A C80 H80B 109.5
Si11 C80 H80C 109.5
H80A C80 H80C 109.5
H80B C80 H80C 109.5
Si11 C79 H79A 109.5
Si11 C79 H79B 109.5
H79A C79 H79B 109.5
Si11 C79 H79C 109.5
H79A C79 H79C 109.5
H79B C79 H79C 109.5
C71 C78 C77 137.5(13)
C71 C78 La3 75.3(8)
C77 C78 La3 75.3(7)
C71 C78 H78 111.2
C77 C78 H78 111.2
La3 C78 H78 134.5
C76 C77 C78 135.7(14)
C76 C77 La3 75.2(9)
C78 C77 La3 74.1(8)
C76 C77 H77 112.1
C78 C77 H77 112.1
La3 C77 H77 134.6
C77 C76 C75 131.8(16)
C77 C76 Si12 116.8(13)
C75 C76 Si12 111.4(12)
C77 C76 La3 74.5(9)
C75 C76 La3 72.6(9)
Si12 C76 La3 132.2(8)
C74 C75 C76 135.8(16)
C74 C75 La3 75.8(10)
C76 C75 La3 76.1(9)
C74 C75 H75 112.1
C76 C75 H75 112.1
La3 C75 H75 130.1
C73 C74 C75 135.6(14)
C73 C74 La3 75.1(8)
C75 C74 La3 74.1(9)
C73 C74 H74 112.2
C75 C74 H74 112.2
La3 C74 H74 134.7
C74 C73 C72 135.2(15)
C74 C73 La3 74.9(9)
C72 C73 La3 73.9(9)
C74 C73 H73 112.4
C72 C73 H73 112.4
La3 C73 H73 135.0
C73 C72 C71 136.7(16)
C73 C72 La3 75.9(9)
C71 C72 La3 75.9(9)
C73 C72 H72 111.6
C71 C72 H72 111.6
La3 C72 H72 131.3
C78 C71 C72 131.5(15)
C78 C71 Si11 116.6(11)
C72 C71 Si11 112.0(11)
C78 C71 La3 74.6(9)
C72 C71 La3 73.4(8)
Si11 C71 La3 133.5(7)
C5 C4 C3 135.0(13)
C5 C4 La1 74.5(9)
C3 C4 La1 75.1(8)
C5 C4 H4 112.5
C3 C4 H4 112.5
La1 C4 H4 133.2
C27 Si4 C26 108.8(9)
C27 Si4 C28 109.8(9)
C26 Si4 C28 108.6(8)
C27 Si4 C20 109.2(7)
C26 Si4 C20 112.4(7)
C28 Si4 C20 108.0(7)
C48 C49 C50 135.5(17)
C48 C49 La4 76.0(9)
C50 C49 La4 73.2(8)
C48 C49 H49 112.2
C50 C49 H49 112.2
La4 C49 H49 134.7
C49 C48 C47 129.5(16)
C49 C48 Si8 118.3(12)
C47 C48 Si8 112.1(12)
C49 C48 La4 73.9(9)
C47 C48 La4 73.8(9)
Si8 C48 La4 134.3(7)
C46 C47 C48 137.3(17)
C46 C47 La4 74.6(10)
C48 C47 La4 75.6(10)
C46 C47 H47 111.4
C48 C47 H47 111.4
La4 C47 H47 134.9
C47 C46 C45 136.5(17)
C47 C46 La4 75.2(10)
C45 C46 La4 74.7(10)
C47 C46 H46 111.7
C45 C46 H46 111.7
La4 C46 H46 134.4
C44 C45 C46 134.7(17)
C44 C45 La4 75.2(9)
C46 C45 La4 75.0(10)
C44 C45 H45 112.7
C46 C45 H45 112.7
La4 C45 H45 132.0
C45 C44 C43 135.3(16)
C45 C44 La4 75.0(9)
C43 C44 La4 74.3(9)
C45 C44 H44 112.3
C43 C44 H44 112.3
La4 C44 H44 134.2
C60 C59 C58 138.1(15)
C60 C59 La4 78.7(9)
C58 C59 La4 76.0(9)
C60 C59 La3 78.3(9)
C58 C59 La3 75.4(9)
La4 C59 La3 102.6(5)
C60 C59 H59 110.9
C58 C59 H59 110.9
La4 C59 H59 127.8
La3 C59 H59 129.5
C57 C58 C59 137.1(15)
C57 C58 La4 78.1(9)
C59 C58 La4 75.2(9)
C57 C58 La3 78.1(9)
C59 C58 La3 75.8(9)
La4 C58 La3 102.5(5)
C57 C58 H58 111.4
C59 C58 H58 111.4
La4 C58 H58 129.3
La3 C58 H58 128.1
C58 C57 C64 131.2(13)
C58 C57 Si9 117.2(13)
C64 C57 Si9 111.6(10)
C58 C57 La4 73.9(9)
C64 C57 La4 75.1(8)
Si9 C57 La4 128.7(7)
C58 C57 La3 73.9(9)
C64 C57 La3 75.4(8)
Si9 C57 La3 131.3(7)
La4 C57 La3 100.0(4)
Si8 C56 H56A 109.5
Si8 C56 H56B 109.5
H56A C56 H56B 109.5
Si8 C56 H56C 109.5
H56A C56 H56C 109.5
H56B C56 H56C 109.5
Si8 C55 H55A 109.5
Si8 C55 H55B 109.5
H55A C55 H55B 109.5
Si8 C55 H55C 109.5
H55A C55 H55C 109.5
H55B C55 H55C 109.5
Si8 C54 H54A 109.5
Si8 C54 H54B 109.5
H54A C54 H54B 109.5
Si8 C54 H54C 109.5
H54A C54 H54C 109.5
H54B C54 H54C 109.5
Si7 C53 H53A 109.5
Si7 C53 H53B 109.5
H53A C53 H53B 109.5
Si7 C53 H53C 109.5
H53A C53 H53C 109.5
H53B C53 H53C 109.5
Si7 C52 H52A 109.5
Si7 C52 H52B 109.5
H52A C52 H52B 109.5
Si7 C52 H52C 109.5
H52A C52 H52C 109.5
H52B C52 H52C 109.5
Si7 C51 H51A 109.5
Si7 C51 H51B 109.5
H51A C51 H51B 109.5
Si7 C51 H51C 109.5
H51A C51 H51C 109.5
H51B C51 H51C 109.5
C43 C50 C49 139.7(16)
C43 C50 La4 75.7(9)
C49 C50 La4 76.2(8)
C43 C50 H50 110.1
C49 C50 H50 110.1
La4 C50 H50 134.7
Si10 C68 H68A 109.5
Si10 C68 H68B 109.5
H68A C68 H68B 109.5
Si10 C68 H68C 109.5
H68A C68 H68C 109.5
H68B C68 H68C 109.5
Si9 C67 H67A 109.5
Si9 C67 H67B 109.5
H67A C67 H67B 109.5
Si9 C67 H67C 109.5
H67A C67 H67C 109.5
H67B C67 H67C 109.5
Si9 C66 H66A 109.5
Si9 C66 H66B 109.5
H66A C66 H66B 109.5
Si9 C66 H66C 109.5
H66A C66 H66C 109.5
H66B C66 H66C 109.5
Si9 C65 H65A 109.5
Si9 C65 H65B 109.5
H65A C65 H65B 109.5
Si9 C65 H65C 109.5
H65A C65 H65C 109.5
H65B C65 H65C 109.5
C63 C64 C57 136.2(13)
C63 C64 La4 76.0(9)
C57 C64 La4 76.4(8)
C63 C64 La3 76.2(9)
C57 C64 La3 76.2(8)
La4 C64 La3 100.6(4)
C63 C64 H64 111.9
C57 C64 H64 111.9
La4 C64 H64 129.7
La3 C64 H64 129.7
C64 C63 C62 135.3(15)
C64 C63 La4 75.8(10)
C62 C63 La4 75.5(9)
C64 C63 La3 75.7(9)
C62 C63 La3 76.5(9)
La4 C63 La3 100.4(5)
C64 C63 H63 112.4
C62 C63 H63 112.4
La4 C63 H63 130.5
La3 C63 H63 129.1
C61 C62 C63 135.1(15)
C61 C62 La4 76.6(9)
C63 C62 La4 75.8(10)
C61 C62 La3 75.8(9)
C63 C62 La3 75.0(9)
La4 C62 La3 100.0(5)
C61 C62 H62 112.4
C63 C62 H62 112.4
La4 C62 H62 128.7
La3 C62 H62 131.3
C62 C61 C60 136.2(13)
C62 C61 La4 75.4(9)
C60 C61 La4 76.3(8)
C62 C61 La3 76.5(8)
C60 C61 La3 76.2(7)
La4 C61 La3 99.9(4)
C62 C61 H61 111.9
C60 C61 H61 111.9
La4 C61 H61 130.8
La3 C61 H61 129.3
C59 C60 C61 130.7(13)
C59 C60 Si10 113.9(11)
C61 C60 Si10 115.3(9)
C59 C60 La4 73.0(9)
C61 C60 La4 75.4(8)
Si10 C60 La4 129.7(7)
C59 C60 La3 73.5(8)
C61 C60 La3 75.6(7)
Si10 C60 La3 130.8(7)
La4 C60 La3 99.4(4)
Si10 C70 H70A 109.5
Si10 C70 H70B 109.5
H70A C70 H70B 109.5
Si10 C70 H70C 109.5
H70A C70 H70C 109.5
H70B C70 H70C 109.5
Si10 C69 H69A 109.5
Si10 C69 H69B 109.5
H69A C69 H69B 109.5
Si10 C69 H69C 109.5
H69A C69 H69C 109.5
H69B C69 H69C 109.5

loop_
_geom_bond_atom_site_label_1
_geom_bond_atom_site_label_2
_geom_bond_distance
La3 C72 2.674(16)
La3 C75 2.677(17)
La3 C74 2.698(15)
La3 C78 2.699(14)
La3 C73 2.700(16)
La3 C71 2.708(15)
La3 C77 2.714(15)
La3 C76 2.723(16)
La3 C58 2.865(16)
La3 C59 2.870(15)
La3 C64 2.908(16)
La3 C63 2.914(16)
Si1 C1 1.866(16)
Si1 C9 1.870(15)
Si1 C10 1.871(17)
Si1 C11 1.879(16)
C1 C8 1.39(2)
C1 C2 1.445(19)
C1 La1 2.715(14)
La1 C7 2.667(13)
La1 C5 2.684(15)
La1 C2 2.691(15)
La1 C6 2.693(14)
La1 C8 2.695(14)
La1 C4 2.696(15)
La1 C3 2.706(15)
La1 C22 2.856(15)
La1 C21 2.857(15)
La1 C19 2.903(16)
La1 C20 2.911(16)
La4 C50 2.669(15)
La4 C43 2.694(15)
La4 C45 2.700(17)
La4 C44 2.702(15)
La4 C46 2.703(17)
La4 C49 2.708(15)
La4 C47 2.710(18)
La4 C48 2.734(16)
La4 C59 2.854(16)
La4 C58 2.864(16)
La4 C62 2.899(16)
La4 C64 2.899(15)
Si2 C14 1.858(18)
Si2 C13 1.863(18)
Si2 C12 1.87(2)
Si2 C6 1.886(16)
C2 C3 1.41(2)
C2 H2 0.9300
La2 C36 2.684(14)
La2 C35 2.703(14)
La2 C32 2.708(16)
La2 C31 2.709(16)
La2 C33 2.709(16)
La2 C30 2.712(16)
La2 C29 2.721(15)
La2 C34 2.740(15)
La2 C21 2.881(15)
La2 C22 2.882(15)
La2 C19 2.903(14)
La2 C20 2.917(14)
C5 C4 1.39(2)
C5 C6 1.43(2)
C5 H5 0.9300
Si5 C34 1.861(16)
Si5 C42 1.864(17)
Si5 C40 1.870(17)
Si5 C41 1.881(18)
Si7 C53 1.868(16)
Si7 C51 1.869(16)
Si7 C52 1.871(18)
Si7 C43 1.878(16)
C7 C6 1.41(2)
C7 C8 1.42(2)
C7 H7 0.9300
Si6 C37 1.857(17)
Si6 C38 1.858(16)
Si6 C39 1.869(15)
Si6 C29 1.881(17)
C8 H8 0.9300
Si8 C48 1.848(17)
Si8 C55 1.85(2)
Si8 C54 1.87(2)
Si8 C56 1.89(2)
C9 H9A 0.9600
C9 H9AB 0.9600
C9 H9AC 0.9600
Si9 C67 1.85(2)
Si9 C66 1.85(2)
Si9 C65 1.849(19)
Si9 C57 1.894(15)
C29 C30 1.41(2)
C29 C36 1.43(2)
C10 H10A 0.9600
C10 H10B 0.9600
C10 H10C 0.9600
Si10 C69 1.839(18)
Si10 C68 1.862(18)
Si10 C70 1.862(16)
Si10 C60 1.899(15)
C12 H12A 0.9600
C12 H12B 0.9600
C12 H12C 0.9600
Si12 C83 1.86(3)
Si12 C82 1.866(18)
Si12 C76 1.874(18)
Si12 C84 1.89(2)
C13 H13A 0.9600
C13 H13B 0.9600
C13 H13C 0.9600
C14 H14A 0.9600
C14 H14B 0.9600
C14 H14C 0.9600
C15 C22 1.42(2)
C15 C16 1.429(19)
C15 Si3 1.897(15)
C17 C18 1.414(19)
C17 C16 1.43(2)
C17 H17 0.9300
C16 H16 0.9300
C19 C18 1.42(2)
C19 C20 1.43(2)
C19 H19 0.9300
C18 H18 0.9300
C20 C21 1.43(2)
C20 Si4 1.905(15)
C22 C21 1.41(2)
C22 H22 0.9300
C21 H21 0.9300
C27 Si4 1.840(18)
C27 H27A 0.9600
C27 H27B 0.9600
C27 H27C 0.9600
C26 Si4 1.841(18)
C26 H26A 0.9600
C26 H26B 0.9600
C26 H26C 0.9600
C25 Si3 1.847(16)
C25 H25A 0.9600
C25 H25B 0.9600
C25 H25C 0.9600
C24 Si3 1.863(15)
C24 H24A 0.9600
C24 H24B 0.9600
C24 H24C 0.9600
C23 Si3 1.847(17)
C23 H23A 0.9600
C23 H23B 0.9600
C23 H23C 0.9600
C28 Si4 1.860(15)
C28 H28A 0.9600
C28 H28B 0.9600
C28 H28C 0.9600
C11 H11A 0.9600
C11 H11B 0.9600
C11 H11C 0.9600
Si11 C79 1.863(19)
Si11 C80 1.866(19)
Si11 C81 1.871(15)
Si11 C71 1.872(17)
C30 C31 1.41(2)
C30 H30 0.9300
C33 C34 1.41(2)
C33 C32 1.42(2)
C33 H33 0.9300
C32 C31 1.41(2)
C32 H32 0.9300
C31 H31 0.9300
C3 C4 1.42(2)
C3 H3 0.9300
C39 H39A 0.9600
C39 H39B 0.9600
C39 H39C 0.9600
C38 H38A 0.9600
C38 H38B 0.9600
C38 H38C 0.9600
C37 H37A 0.9600
C37 H37B 0.9600
C37 H37C 0.9600
C36 C35 1.42(2)
C36 H36 0.9300
C35 C34 1.42(2)
C35 H35 0.9300
C43 C50 1.41(2)
C43 C44 1.44(2)
C42 H42A 0.9600
C42 H42B 0.9600
C42 H42C 0.9600
C41 H41A 0.9600
C41 H41B 0.9600
C41 H41C 0.9600
C40 H40A 0.9600
C40 H40B 0.9600
C40 H40C 0.9600
C84 H84A 0.9600
C84 H84B 0.9600
C84 H84C 0.9600
C83 H83A 0.9600
C83 H83B 0.9600
C83 H83C 0.9600
C82 H82A 0.9600
C82 H82B 0.9600
C82 H82C 0.9600
C81 H81A 0.9600
C81 H81B 0.9600
C81 H81C 0.9600
C80 H80A 0.9600
C80 H80B 0.9600
C80 H80C 0.9600
C79 H79A 0.9600
C79 H79B 0.9600
C79 H79C 0.9600
C78 C71 1.40(2)
C78 C77 1.43(2)
C78 H78 0.9300
C77 C76 1.42(2)
C77 H77 0.9300
C76 C75 1.45(2)
C75 C74 1.40(2)
C75 H75 0.9300
C74 C73 1.40(2)
C74 H74 0.9300
C73 C72 1.40(2)
C73 H73 0.9300
C72 C71 1.43(2)
C72 H72 0.9300
C4 H4 0.9300
C49 C48 1.42(2)
C49 C50 1.42(2)
C49 H49 0.9300
C48 C47 1.44(2)
C47 C46 1.41(3)
C47 H47 0.9300
C46 C45 1.41(2)
C46 H46 0.9300
C45 C44 1.39(2)
C45 H45 0.9300
C44 H44 0.9300
C59 C60 1.41(2)
C59 C58 1.426(19)
C59 H59 0.9300
C58 C57 1.40(2)
C58 H58 0.9300
C57 C64 1.43(2)
C56 H56A 0.9600
C56 H56B 0.9600
C56 H56C 0.9600
C55 H55A 0.9600
C55 H55B 0.9600
C55 H55C 0.9600
C54 H54A 0.9600
C54 H54B 0.9600
C54 H54C 0.9600
C53 H53A 0.9600
C53 H53B 0.9600
C53 H53C 0.9600
C52 H52A 0.9600
C52 H52B 0.9600
C52 H52C 0.9600
C51 H51A 0.9600
C51 H51B 0.9600
C51 H51C 0.9600
C50 H50 0.9300
C68 H68A 0.9600
C68 H68B 0.9600
C68 H68C 0.9600
C67 H67A 0.9600
C67 H67B 0.9600
C67 H67C 0.9600
C66 H66A 0.9600
C66 H66B 0.9600
C66 H66C 0.9600
C65 H65A 0.9600
C65 H65B 0.9600
C65 H65C 0.9600
C64 C63 1.41(2)
C64 H64 0.9300
C63 C62 1.44(2)
C63 H63 0.9300
C62 C61 1.40(2)
C62 H62 0.9300
C61 C60 1.43(2)
C61 H61 0.9300
C70 H70A 0.9600
C70 H70B 0.9600
C70 H70C 0.9600
C69 H69A 0.9600
C69 H69B 0.9600
C69 H69C 0.9600
